data_2213539
loop_
_publ_author_name
'Rothenberger, Alexander'
'Ponikiewski, Lukasz'

_publ_section_title
;
 Hexakis(trimethylsiloxymethyl)benzene methanol disolvate
;
_journal_coeditor_code SG2156
_journal_issue 5
_journal_name_full 'Acta Crystallographica Section E'
_journal_page_first o2634
_journal_page_last o2635
_journal_paper_doi 10.1107/S1600536807017047
_journal_volume 63
_journal_year 2007
_chemical_formula_iupac 'C30 H66 O6 Si6, 2C1 H4 O'
_chemical_formula_moiety 'C30 H66 O6 Si6, 2C1 H4 O'
_chemical_formula_sum 'C32 H74 O8 Si6'
_chemical_formula_weight 755.45
_chemical_name_systematic
;
Hexakis(trimethylsiloxymethyl)benzene methanol disolvate
;
_space_group_IT_number 2
_symmetry_cell_setting triclinic
_symmetry_space_group_name_Hall '-P 1'
_symmetry_space_group_name_H-M 'P -1'
_atom_sites_solution_hydrogens geom
_atom_sites_solution_primary direct
_atom_sites_solution_secondary difmap
_audit_creation_method SHELXL-97
_cell_angle_alpha 101.34(3)
_cell_angle_beta 97.61(4)
_cell_angle_gamma 96.04(3)
_cell_formula_units_Z 1
_cell_length_a 9.7075(19)
_cell_length_b 10.153(2)
_cell_length_c 12.227(2)
_cell_measurement_reflns_used 2000
_cell_measurement_temperature 173(2)
_cell_measurement_theta_max 50
_cell_measurement_theta_min 5
_cell_volume 1160.4(4)
_computing_cell_refinement
;
STADI4
;
_computing_data_collection
;
STADI4 (Stoe & Cie, 1995)
;
_computing_data_reduction
;
STADI4
;
_computing_molecular_graphics
;
<i>SHELXTL</i> (Sheldrick, 1997b)
;
_computing_publication_material
;
<i>SHELXTL</i>
;
_computing_structure_refinement
;
<i>SHELXL97</i> (Sheldrick, 1997a)
;
_computing_structure_solution
;
<i>SHELXS97</i> (Sheldrick, 1997a)
;
_diffrn_ambient_temperature 173(2)
_diffrn_detector_area_resol_mean 6.67
_diffrn_measured_fraction_theta_full 0.985
_diffrn_measured_fraction_theta_max 0.639
_diffrn_measurement_device_type 'Stoe Stadi-4'
_diffrn_measurement_method rotation
_diffrn_radiation_monochromator graphite
_diffrn_radiation_source 'fine-focus sealed tube'
_diffrn_radiation_type MoK\a
_diffrn_radiation_wavelength 0.71073
_diffrn_reflns_av_R_equivalents 0.0392
_diffrn_reflns_av_sigmaI/netI 0.0682
_diffrn_reflns_limit_h_max 12
_diffrn_reflns_limit_h_min -13
_diffrn_reflns_limit_k_max 13
_diffrn_reflns_limit_k_min -7
_diffrn_reflns_limit_l_max 15
_diffrn_reflns_limit_l_min -16
_diffrn_reflns_number 9084
_diffrn_reflns_theta_full 25.00
_diffrn_reflns_theta_max 31.92
_diffrn_reflns_theta_min 3.62
_exptl_absorpt_coefficient_mu 0.218
_exptl_absorpt_correction_type none
_exptl_crystal_colour colourless
_exptl_crystal_density_diffrn 1.081
_exptl_crystal_density_method 'not measured'
_exptl_crystal_description block
_exptl_crystal_F_000 414
_exptl_crystal_size_max 0.30
_exptl_crystal_size_mid 0.30
_exptl_crystal_size_min 0.20
_refine_diff_density_max 0.771
_refine_diff_density_min -1.062
_refine_ls_extinction_method none
_refine_ls_goodness_of_fit_ref 1.065
_refine_ls_hydrogen_treatment constr
_refine_ls_matrix_type full
_refine_ls_number_parameters 228
_refine_ls_number_reflns 5117
_refine_ls_number_restraints 1
_refine_ls_restrained_S_all 1.065
_refine_ls_R_factor_all 0.1022
_refine_ls_R_factor_gt 0.0569
_refine_ls_shift/su_max 0.000
_refine_ls_shift/su_mean 0.000
_refine_ls_structure_factor_coef Fsqd
_refine_ls_weighting_details 'calc w=1/[\s^2^(Fo^2^)+(0.1223P)^2^] where P=(Fo^2^+2Fc^2^)/3'
_refine_ls_weighting_scheme calc
_refine_ls_wR_factor_gt 0.1543
_refine_ls_wR_factor_ref 0.2133
_reflns_number_gt 3168
_reflns_number_total 5117
_reflns_threshold_expression >2sigma(I)
_cod_data_source_file sg2156.cif
_cod_data_source_block I
_cod_database_code 2213539

loop_
_symmetry_equiv_pos_as_xyz
'x, y, z'
'-x, -y, -z'

loop_
_atom_site_type_symbol
_atom_site_label
_atom_site_fract_x
_atom_site_fract_y
_atom_site_fract_z
_atom_site_U_iso_or_equiv
_atom_site_adp_type
_atom_site_calc_flag
_atom_site_refinement_flags
_atom_site_occupancy
_atom_site_disorder_assembly
_atom_site_disorder_group
Si Si1 0.90880(9) 0.31022(9) 0.29937(7) 0.0341(3) Uani d . 1 . .
Si Si2 0.33061(10) 0.27694(9) 0.06752(7) 0.0356(3) Uani d . 1 . .
Si Si3 0.26566(10) 0.86762(9) 0.31390(8) 0.0360(3) Uani d . 1 . .
C C1 0.5779(3) 0.4086(3) 0.4422(2) 0.0239(6) Uani d . 1 . .
C C2 0.4839(3) 0.4733(3) 0.3816(2) 0.0235(6) Uani d . 1 . .
C C3 0.4052(3) 0.5642(3) 0.4391(2) 0.0229(6) Uani d . 1 . .
C C5 0.4705(3) 0.4483(3) 0.2546(2) 0.0292(6) Uani d . 1 . .
H H5A 0.4472 0.5308 0.2285 0.035 Uiso calc R 1 A .
H H5B 0.5608 0.4270 0.2309 0.035 Uiso calc R 1 . .
C C6 0.2986(3) 0.6286(3) 0.3736(3) 0.0305(7) Uani d . 1 . .
H H6A 0.2648 0.5693 0.2982 0.037 Uiso calc R 1 . .
H H6B 0.2172 0.6399 0.4138 0.037 Uiso calc R 1 . .
C C7 0.9483(5) 0.4172(5) 0.1970(4) 0.0708(13) Uani d . 1 A .
H H7A 0.9566 0.5131 0.2339 0.106 Uiso calc R 1 . .
H H7B 0.8723 0.3966 0.1323 0.106 Uiso calc R 1 . .
H H7C 1.0367 0.3980 0.1707 0.106 Uiso calc R 1 . .
C C8 0.8447(4) 0.1313(4) 0.2281(4) 0.0588(11) Uani d . 1 A .
H H8A 0.8145 0.0811 0.2834 0.088 Uiso calc R 1 . .
H H8B 0.9204 0.0901 0.1945 0.088 Uiso calc R 1 . .
H H8C 0.7653 0.1283 0.1686 0.088 Uiso calc R 1 . .
C C9 1.0670(4) 0.3188(4) 0.4023(3) 0.0512(9) Uani d . 1 A .
H H9A 1.0507 0.2527 0.4494 0.077 Uiso calc R 1 . .
H H9B 1.0889 0.4102 0.4502 0.077 Uiso calc R 1 . .
H H9C 1.1457 0.2981 0.3623 0.077 Uiso calc R 1 . .
C C10 0.2869(6) 0.4140(5) -0.0054(3) 0.0690(13) Uani d . 1 . .
H H10A 0.3616 0.4912 0.0190 0.104 Uiso calc R 1 . .
H H10B 0.1981 0.4426 0.0134 0.104 Uiso calc R 1 . .
H H10C 0.2778 0.3806 -0.0872 0.104 Uiso calc R 1 . .
C C11 0.4854(5) 0.2047(4) 0.0192(3) 0.0610(11) Uani d . 1 . .
H H11A 0.5668 0.2754 0.0379 0.092 Uiso calc R 1 . .
H H11B 0.4659 0.1700 -0.0628 0.092 Uiso calc R 1 . .
H H11C 0.5053 0.1305 0.0569 0.092 Uiso calc R 1 . .
C C12 0.1787(5) 0.1428(4) 0.0464(3) 0.0616(11) Uani d . 1 . .
H H12A 0.0982 0.1832 0.0723 0.092 Uiso calc R 1 . .
H H12B 0.2028 0.0747 0.0897 0.092 Uiso calc R 1 . .
H H12C 0.1548 0.0998 -0.0340 0.092 Uiso calc R 1 . .
C C13 0.1785(5) 0.7904(4) 0.1665(3) 0.0676(13) Uani d . 1 . .
H H13A 0.2496 0.7628 0.1199 0.101 Uiso calc R 1 . .
H H13B 0.1282 0.8569 0.1354 0.101 Uiso calc R 1 . .
H H13C 0.1121 0.7108 0.1667 0.101 Uiso calc R 1 . .
C C14 0.1326(5) 0.9085(5) 0.4081(4) 0.0730(14) Uani d . 1 . .
H H14A 0.1799 0.9406 0.4863 0.109 Uiso calc R 1 . .
H H14B 0.0662 0.8269 0.4028 0.109 Uiso calc R 1 . .
H H14C 0.0819 0.9794 0.3847 0.109 Uiso calc R 1 . .
C C15 0.3936(4) 1.0176(4) 0.3196(4) 0.0581(11) Uani d . 1 . .
H H15A 0.4401 1.0530 0.3977 0.087 Uiso calc R 1 . .
H H15B 0.3449 1.0877 0.2926 0.087 Uiso calc R 1 . .
H H15C 0.4638 0.9919 0.2716 0.087 Uiso calc R 1 . .
O O1 0.7812(12) 0.3839(10) 0.3462(7) 0.0328(18) Uani d P 0.50 A 1
C C4 0.6588(3) 0.3062(3) 0.3804(3) 0.0301(6) Uani d P 0.50 A 1
H H4A 0.6927 0.2466 0.4303 0.036 Uiso calc PR 0.50 A 1
H H4B 0.5979 0.2491 0.3128 0.036 Uiso calc PR 0.50 A 1
O O1' 0.7948(12) 0.3646(11) 0.3863(7) 0.042(2) Uani d P 0.50 A 2
C C4' 0.6588(3) 0.3062(3) 0.3804(3) 0.0301(6) Uani d P 0.50 A 2
H H4'1 0.6580 0.2259 0.4151 0.036 Uiso calc PR 0.50 A 2
H H4'2 0.6142 0.2760 0.3004 0.036 Uiso calc PR 0.50 A 2
O O2 0.3628(2) 0.3377(2) 0.20517(15) 0.0328(5) Uani d . 1 A .
O O3 0.3611(2) 0.7584(2) 0.36112(18) 0.0351(5) Uani d . 1 . .
O O4 0.6205(5) 0.7826(5) 0.2746(4) 0.0869(14) Uiso d PD 0.75 B 1
H H4 0.5935 0.8544 0.3062 0.130 Uiso calc PR 0.75 B 1
C C16 0.7329(9) 0.7585(8) 0.3389(7) 0.064(2) Uiso d PD 0.75 B 1
H H16A 0.8180 0.7947 0.3137 0.096 Uiso calc PR 0.75 B 1
H H16B 0.7305 0.6606 0.3326 0.096 Uiso calc PR 0.75 B 1
H H16C 0.7329 0.8026 0.4178 0.096 Uiso calc PR 0.75 B 1
O O4' 0.7951(13) 0.6648(13) 0.3058(10) 0.064(3) Uiso d PD 0.25 C 2
H H4' 0.8378 0.6206 0.3475 0.096 Uiso calc PR 0.25 C 2
C C16' 0.720(3) 0.752(2) 0.3694(19) 0.064(6) Uiso d PD 0.25 C 2
H H16D 0.7309 0.7384 0.4471 0.097 Uiso calc PR 0.25 C 2
H H16E 0.6205 0.7331 0.3363 0.097 Uiso calc PR 0.25 C 2
H H16F 0.7556 0.8461 0.3696 0.097 Uiso calc PR 0.25 C 2

loop_
_atom_site_aniso_label
_atom_site_aniso_U_11
_atom_site_aniso_U_22
_atom_site_aniso_U_33
_atom_site_aniso_U_12
_atom_site_aniso_U_13
_atom_site_aniso_U_23
Si1 0.0303(5) 0.0317(5) 0.0390(5) 0.0050(4) 0.0113(4) 0.0001(4)
Si2 0.0491(6) 0.0330(5) 0.0214(4) 0.0060(4) 0.0012(4) 0.0006(3)
Si3 0.0363(5) 0.0276(5) 0.0470(5) 0.0039(4) 0.0032(4) 0.0172(4)
C1 0.0245(14) 0.0173(13) 0.0287(14) 0.0007(11) 0.0072(11) 0.0011(11)
C2 0.0256(14) 0.0206(13) 0.0218(12) -0.0031(11) 0.0032(10) 0.0023(10)
C3 0.0233(14) 0.0181(13) 0.0257(13) -0.0003(11) 0.0007(10) 0.0047(11)
C5 0.0379(17) 0.0256(14) 0.0220(13) -0.0020(13) 0.0055(11) 0.0026(11)
C6 0.0307(16) 0.0220(14) 0.0377(16) 0.0001(12) -0.0012(12) 0.0100(12)
C7 0.083(3) 0.074(3) 0.065(3) 0.021(3) 0.008(2) 0.033(2)
C8 0.052(2) 0.045(2) 0.068(3) 0.0072(18) 0.016(2) -0.0216(19)
C9 0.051(2) 0.049(2) 0.054(2) 0.0052(18) 0.0004(17) 0.0176(18)
C10 0.104(4) 0.067(3) 0.041(2) 0.024(3) 0.002(2) 0.023(2)
C11 0.069(3) 0.061(3) 0.052(2) 0.018(2) 0.017(2) -0.003(2)
C12 0.066(3) 0.054(2) 0.047(2) -0.010(2) -0.0062(19) -0.0154(18)
C13 0.085(3) 0.053(2) 0.059(2) -0.004(2) -0.016(2) 0.023(2)
C14 0.066(3) 0.059(3) 0.111(4) 0.029(2) 0.040(3) 0.030(3)
C15 0.060(3) 0.039(2) 0.077(3) -0.0061(19) 0.002(2) 0.026(2)
O1 0.035(3) 0.020(3) 0.047(5) -0.003(2) 0.028(4) 0.005(3)
C4 0.0291(16) 0.0213(14) 0.0383(16) 0.0022(12) 0.0111(12) -0.0010(12)
O1' 0.038(4) 0.034(5) 0.051(5) -0.008(3) 0.030(4) -0.008(4)
C4' 0.0291(16) 0.0213(14) 0.0383(16) 0.0022(12) 0.0111(12) -0.0010(12)
O2 0.0431(13) 0.0298(11) 0.0204(9) -0.0056(10) 0.0015(8) 0.0011(8)
O3 0.0305(12) 0.0278(11) 0.0490(13) 0.0024(9) 0.0025(9) 0.0166(10)

loop_
_atom_type_symbol
_atom_type_description
_atom_type_scat_dispersion_real
_atom_type_scat_dispersion_imag
_atom_type_scat_source
C C 0.0033 0.0016 'International Tables Vol C Tables 4.2.6.8 and 6.1.1.4'
H H 0.0000 0.0000 'International Tables Vol C Tables 4.2.6.8 and 6.1.1.4'
O O 0.0106 0.0060 'International Tables Vol C Tables 4.2.6.8 and 6.1.1.4'
Si Si 0.0817 0.0704 'International Tables Vol C Tables 4.2.6.8 and 6.1.1.4'

loop_
_geom_angle_atom_site_label_1
_geom_angle_atom_site_label_2
_geom_angle_atom_site_label_3
_geom_angle_site_symmetry_1
_geom_angle_site_symmetry_3
_geom_angle
_geom_angle_publ_flag
O1 Si1 O1' . . 19.6(4) ?
O1 Si1 C9 . . 116.5(3) y
O1' Si1 C9 . . 100.7(4) ?
O1 Si1 C8 . . 110.1(4) y
O1' Si1 C8 . . 108.2(4) ?
C9 Si1 C8 . . 110.0(2) y
O1 Si1 C7 . . 98.4(3) y
O1' Si1 C7 . . 116.0(3) ?
C9 Si1 C7 . . 109.3(2) y
C8 Si1 C7 . . 112.0(2) y
O2 Si2 C10 . . 109.40(16) y
O2 Si2 C12 . . 104.65(15) y
C10 Si2 C12 . . 111.2(2) y
O2 Si2 C11 . . 110.01(17) y
C10 Si2 C11 . . 110.6(2) y
C12 Si2 C11 . . 110.8(2) y
O3 Si3 C15 . . 104.43(16) y
O3 Si3 C13 . . 108.77(17) y
C15 Si3 C13 . . 111.79(19) y
O3 Si3 C14 . . 109.25(17) y
C15 Si3 C14 . . 111.6(2) y
C13 Si3 C14 . . 110.7(2) y
C2 C1 C3 . 2_666 120.0(2) ?
C2 C1 C4 . . 120.2(2) ?
C3 C1 C4 2_666 . 119.8(3) ?
C1 C2 C3 . . 119.9(2) ?
C1 C2 C5 . . 119.9(3) ?
C3 C2 C5 . . 120.1(2) ?
C2 C3 C1 . 2_666 120.0(2) ?
C2 C3 C6 . . 119.9(2) ?
C1 C3 C6 2_666 . 120.0(3) ?
O2 C5 C2 . . 109.4(2) ?
O2 C5 H5A . . 109.8 ?
C2 C5 H5A . . 109.8 ?
O2 C5 H5B . . 109.8 ?
C2 C5 H5B . . 109.8 ?
H5A C5 H5B . . 108.2 ?
O3 C6 C3 . . 109.7(2) ?
O3 C6 H6A . . 109.7 ?
C3 C6 H6A . . 109.7 ?
O3 C6 H6B . . 109.7 ?
C3 C6 H6B . . 109.7 ?
H6A C6 H6B . . 108.2 ?
Si1 C7 H7A . . 109.5 ?
Si1 C7 H7B . . 109.5 ?
H7A C7 H7B . . 109.5 ?
Si1 C7 H7C . . 109.5 ?
H7A C7 H7C . . 109.5 ?
H7B C7 H7C . . 109.5 ?
Si1 C8 H8A . . 109.5 ?
Si1 C8 H8B . . 109.5 ?
H8A C8 H8B . . 109.5 ?
Si1 C8 H8C . . 109.5 ?
H8A C8 H8C . . 109.5 ?
H8B C8 H8C . . 109.5 ?
Si1 C9 H9A . . 109.5 ?
Si1 C9 H9B . . 109.5 ?
H9A C9 H9B . . 109.5 ?
Si1 C9 H9C . . 109.5 ?
H9A C9 H9C . . 109.5 ?
H9B C9 H9C . . 109.5 ?
Si2 C10 H10A . . 109.5 ?
Si2 C10 H10B . . 109.5 ?
H10A C10 H10B . . 109.5 ?
Si2 C10 H10C . . 109.5 ?
H10A C10 H10C . . 109.5 ?
H10B C10 H10C . . 109.5 ?
Si2 C11 H11A . . 109.5 ?
Si2 C11 H11B . . 109.5 ?
H11A C11 H11B . . 109.5 ?
Si2 C11 H11C . . 109.5 ?
H11A C11 H11C . . 109.5 ?
H11B C11 H11C . . 109.5 ?
Si2 C12 H12A . . 109.5 ?
Si2 C12 H12B . . 109.5 ?
H12A C12 H12B . . 109.5 ?
Si2 C12 H12C . . 109.5 ?
H12A C12 H12C . . 109.5 ?
H12B C12 H12C . . 109.5 ?
Si3 C13 H13A . . 109.5 ?
Si3 C13 H13B . . 109.5 ?
H13A C13 H13B . . 109.5 ?
Si3 C13 H13C . . 109.5 ?
H13A C13 H13C . . 109.5 ?
H13B C13 H13C . . 109.5 ?
Si3 C14 H14A . . 109.5 ?
Si3 C14 H14B . . 109.5 ?
H14A C14 H14B . . 109.5 ?
Si3 C14 H14C . . 109.5 ?
H14A C14 H14C . . 109.5 ?
H14B C14 H14C . . 109.5 ?
Si3 C15 H15A . . 109.5 ?
Si3 C15 H15B . . 109.5 ?
H15A C15 H15B . . 109.5 ?
Si3 C15 H15C . . 109.5 ?
H15A C15 H15C . . 109.5 ?
H15B C15 H15C . . 109.5 ?
C4 O1 Si1 . . 122.0(6) ?
O1 C4 C1 . . 107.6(5) ?
O1 C4 H4A . . 110.2 ?
C1 C4 H4A . . 110.2 ?
O1 C4 H4B . . 110.2 ?
C1 C4 H4B . . 110.2 ?
H4A C4 H4B . . 108.5 ?
C5 O2 Si2 . . 121.41(17) ?
C6 O3 Si3 . . 121.81(19) ?
C16' O4' H4' . . 109.5 ?
O4' C16' H16D . . 109.5 ?
O4' C16' H16E . . 109.5 ?
H16D C16' H16E . . 109.5 ?
O4' C16' H16F . . 109.5 ?
H16D C16' H16F . . 109.5 ?
H16E C16' H16F . . 109.5 ?

loop_
_geom_bond_atom_site_label_1
_geom_bond_atom_site_label_2
_geom_bond_site_symmetry_2
_geom_bond_distance
_geom_bond_publ_flag
Si1 O1 . 1.624(11) y
Si1 O1' . 1.694(11) ?
Si1 C9 . 1.835(4) y
Si1 C8 . 1.855(4) y
Si1 C7 . 1.862(4) y
Si2 O2 . 1.650(2) y
Si2 C10 . 1.850(4) y
Si2 C12 . 1.853(4) y
Si2 C11 . 1.855(4) y
Si3 O3 . 1.658(2) y
Si3 C15 . 1.845(4) y
Si3 C13 . 1.865(4) y
Si3 C14 . 1.867(4) y
C1 C2 . 1.397(4) ?
C1 C3 2_666 1.406(4) ?
C1 C4 . 1.513(4) ?
C2 C3 . 1.402(4) ?
C2 C5 . 1.510(4) ?
C3 C1 2_666 1.406(4) ?
C3 C6 . 1.507(4) ?
C5 O2 . 1.428(3) ?
C5 H5A . 0.9900 ?
C5 H5B . 0.9900 ?
C6 O3 . 1.436(3) ?
C6 H6A . 0.9900 ?
C6 H6B . 0.9900 ?
C7 H7A . 0.9800 ?
C7 H7B . 0.9800 ?
C7 H7C . 0.9800 ?
C8 H8A . 0.9800 ?
C8 H8B . 0.9800 ?
C8 H8C . 0.9800 ?
C9 H9A . 0.9800 ?
C9 H9B . 0.9800 ?
C9 H9C . 0.9800 ?
C10 H10A . 0.9800 ?
C10 H10B . 0.9800 ?
C10 H10C . 0.9800 ?
C11 H11A . 0.9800 ?
C11 H11B . 0.9800 ?
C11 H11C . 0.9800 ?
C12 H12A . 0.9800 ?
C12 H12B . 0.9800 ?
C12 H12C . 0.9800 ?
C13 H13A . 0.9800 ?
C13 H13B . 0.9800 ?
C13 H13C . 0.9800 ?
C14 H14A . 0.9800 ?
C14 H14B . 0.9800 ?
C14 H14C . 0.9800 ?
C15 H15A . 0.9800 ?
C15 H15B . 0.9800 ?
C15 H15C . 0.9800 ?
O1 C4 . 1.507(10) ?
C4 H4A . 0.9900 ?
C4 H4B . 0.9900 ?
O4 C16 . 1.332(9) ?
O4 H4 . 0.8400 ?
C16 H16A . 0.9800 ?
C16 H16B . 0.9800 ?
C16 H16C . 0.9800 ?
O4' C16' . 1.391(18) ?
O4' H4' . 0.8400 ?
C16' H16D . 0.9800 ?
C16' H16E . 0.9800 ?
C16' H16F . 0.9800 ?

loop_
_geom_hbond_atom_site_label_D
_geom_hbond_atom_site_label_H
_geom_hbond_atom_site_label_A
_geom_hbond_distance_DH
_geom_hbond_distance_HA
_geom_hbond_distance_DA
_geom_hbond_angle_DHA
O4' H4' O1 0.84 2.41 2.981(15) 126.4
O4' H4' O1' 0.84 2.73 3.382(15) 135.3
O4 H4 O3 0.84 2.59 2.863(6) 100.6
